data_7012257
loop_
_publ_author_name
'Sugimoto, Hideki'
'Miyake, Hiroyuki'
'Tsukube, Hiroshi'

_publ_section_title
;
 Receptor versatility of tris(pyridin-1-ium-2-ylmethyl)amine in anion
 binding through hydrogen bonding
;
_journal_issue 24
_journal_name_full 'Journal of the Chemical Society, Dalton Transactions'
_journal_page_first 4535
_journal_paper_doi 10.1039/b209331f
_journal_year 2002
_chemical_formula_moiety 'C20 H21 F12 N4 O6 P S2 '
_chemical_formula_sum 'C20 H21 F12 N4 O6 P S2'
_chemical_formula_weight 736.48
_space_group_IT_number 14
_symmetry_cell_setting monoclinic
_symmetry_Int_Tables_number 14
_symmetry_space_group_name_Hall '-P 2yn'
_symmetry_space_group_name_H-M 'P 1 21/n 1'
_audit_creation_date 'Thu Jul 11 21:01:16 2002'
_audit_creation_method 'by teXsan'
_cell_angle_alpha 90
_cell_angle_beta 98.580(3)
_cell_angle_gamma 90
_cell_formula_units_Z 4
_cell_length_a 12.3822(9)
_cell_length_b 12.2476(8)
_cell_length_c 20.431(1)
_cell_measurement_reflns_used 27999
_cell_measurement_temperature 296.2
_cell_measurement_theta_max 27.5
_cell_measurement_theta_min 1.7
_cell_volume 3063.7(3)
_computing_cell_refinement PROCESS-AUTO
_computing_data_collection PROCESS-AUTO
_computing_data_reduction 'teXsan Ver. 1.11'
_computing_publication_material 'teXsan Ver. 1.11'
_computing_structure_refinement SHELXL97
_computing_structure_solution SIR92
_diffrn_detector_area_resol_mean 10.00
_diffrn_measurement_device_type 'Rigaku RAXIS-RAPID Imaging Plate'
_diffrn_measurement_method \w
_diffrn_radiation_type 'Mo K\a'
_diffrn_radiation_wavelength 0.7107
_diffrn_reflns_av_R_equivalents 0.024
_diffrn_reflns_limit_h_max 16
_diffrn_reflns_limit_h_min 12
_diffrn_reflns_limit_k_max 15
_diffrn_reflns_limit_k_min -15
_diffrn_reflns_limit_l_max 26
_diffrn_reflns_limit_l_min -26
_diffrn_reflns_number 18645
_diffrn_reflns_theta_max 27.48
_exptl_absorpt_coefficient_mu 0.340
_exptl_absorpt_correction_T_max 0.934
_exptl_absorpt_correction_T_min 0.485
_exptl_absorpt_correction_type multi-scan
_exptl_absorpt_process_details '(Higashi, 1995)'
_exptl_crystal_colour colorless
_exptl_crystal_density_diffrn 1.597
_exptl_crystal_density_method 'not measured'
_exptl_crystal_description platelet
_exptl_crystal_size_max 0.600
_exptl_crystal_size_mid 0.400
_exptl_crystal_size_min 0.200
_refine_diff_density_max 1.14
_refine_diff_density_min -0.45
_refine_ls_extinction_coef 0.0096
_refine_ls_extinction_expression Fc^*^=kFc[1+0.001xFc^2^\l^3^/sin(2\q)]^-1/4^
_refine_ls_extinction_method SHELXL
_refine_ls_goodness_of_fit_ref 1.880
_refine_ls_hydrogen_treatment noref
_refine_ls_number_parameters 407
_refine_ls_number_reflns 5409
_refine_ls_R_factor_gt 0.0860
_refine_ls_shift/su_max 0.0030
_refine_ls_structure_factor_coef Fsqd
_refine_ls_weighting_details 'w = 1/[\s^2^(Fo^2^) + (0.1000P)^2^+0.0000P] where P=(Fo^2^+2Fc^2^)/3'
_refine_ls_weighting_scheme calc
_refine_ls_wR_factor_ref 0.2656
_reflns_number_gt 5409
_reflns_number_total 7006
_reflns_threshold_expression >2.0sigma(I)
_cod_data_source_file b209331f.txt
_cod_data_source_block tpaP3F18
_cod_depositor_comments
;
The following automatic conversions were performed:
data name '_geom_hbond_site_distance_dh' replaced with
'_geom_hbond_distance_DH' as specified in the replacement file
'/home/antanas/src/cod-tools/trunk/data/replacement-values/replacement_tags.lst'.

data
name '_geom_hbond_site_distance_ha' replaced with
'_geom_hbond_distance_HA' as specified in the replacement file
'/home/antanas/src/cod-tools/trunk/data/replacement-values/replacement_tags.lst'.

data
name '_geom_hbond_site_distance_da' replaced with
'_geom_hbond_distance_DA' as specified in the replacement file
'/home/antanas/src/cod-tools/trunk/data/replacement-values/replacement_tags.lst'.

Automatic conversion script
Id: cif_correct_tags 5005 2017-03-03 11:38:54Z antanas 
;
_cod_original_cell_volume 3063.7(4)
_cod_original_formula_sum 'C20 H21 F12 N4 O6 P S2 '
_cod_database_code 7012257

loop_
_symmetry_equiv_pos_as_xyz
x,y,z
1/2-x,1/2+y,1/2-z
-x,-y,-z
1/2+x,1/2-y,1/2+z

loop_
_atom_site_label
_atom_site_type_symbol
_atom_site_fract_x
_atom_site_fract_y
_atom_site_fract_z
_atom_site_U_iso_or_equiv
_atom_site_adp_type
_atom_site_occupancy
_atom_site_calc_flag
_atom_site_refinement_flags
_atom_site_disorder_assembly
_atom_site_disorder_group
S(1) S 0.70747(7) 0.01482(7) 0.26966(5) 0.0650(3) Uani 1.00 d . . .
S(2) S 0.7402(1) -0.50045(8) -0.15545(6) 0.0820(3) Uani 1.00 d . . .
P(1) P 0.72917(7) -0.08643(7) 0.01040(4) 0.0617(3) Uani 1.00 d . . .
F(1) F 0.8260(3) 0.0462(3) 0.3841(2) 0.119(1) Uani 1.00 d . . .
F(2) F 0.7253(2) 0.1803(2) 0.3496(2) 0.0955(8) Uani 1.00 d . . .
F(3) F 0.6521(3) 0.0393(3) 0.3864(2) 0.115(1) Uani 1.00 d . . .
F(4) F 0.6454(5) -0.3193(3) -0.1329(3) 0.195(3) Uani 1.00 d . . .
F(5) F 0.6563(6) -0.4350(4) -0.0543(3) 0.189(2) Uani 1.00 d . . .
F(6) F 0.5385(4) -0.4605(4) -0.1459(4) 0.185(2) Uani 1.00 d . . .
F(7) F 0.7386(3) -0.0635(2) 0.0879(1) 0.0999(8) Uani 1.00 d . . .
F(8) F 0.8547(2) -0.1161(3) 0.0205(2) 0.118(1) Uani 1.00 d . . .
F(9) F 0.6937(3) -0.2093(2) 0.0214(1) 0.0994(8) Uani 1.00 d . . .
F(10) F 0.7220(3) -0.1055(2) -0.0674(1) 0.0930(7) Uani 1.00 d . . .
F(11) F 0.6050(2) -0.0530(3) 0.0010(2) 0.1120(10) Uani 1.00 d . . .
F(12) F 0.7584(3) 0.0386(2) -0.0018(2) 0.1038(9) Uani 1.00 d . . .
O(1) O 0.7934(2) 0.0645(2) 0.2384(1) 0.0705(6) Uani 1.00 d . . .
O(2) O 0.6011(3) 0.0534(3) 0.2424(2) 0.0987(10) Uani 1.00 d . . .
O(3) O 0.7222(3) -0.1009(2) 0.2793(2) 0.101(1) Uani 1.00 d . . .
O(4) O 0.8405(4) -0.4545(5) -0.1279(3) 0.170(2) Uani 1.00 d . . .
O(5) O 0.7147(4) -0.4740(3) -0.2240(2) 0.111(1) Uani 1.00 d . . .
O(6) O 0.7176(3) -0.6103(3) -0.1384(2) 0.105(1) Uani 1.00 d . . .
N(1) N 0.9760(2) 0.1753(2) 0.1570(1) 0.0486(5) Uani 1.00 d . . .
N(2) N 0.7456(2) 0.2040(2) 0.1247(1) 0.0602(6) Uani 1.00 d . . .
N(3) N 0.9543(2) -0.0518(2) 0.1837(2) 0.0588(6) Uani 1.00 d . . .
N(4) N 0.9809(3) 0.2392(3) 0.2989(2) 0.0735(8) Uani 1.00 d . . .
C(1) C 0.6381(3) 0.1932(3) 0.1034(2) 0.0710(8) Uani 1.00 d . . .
C(2) C 0.5940(3) 0.2421(3) 0.0450(3) 0.083(1) Uani 1.00 d . . .
C(3) C 0.6606(4) 0.2996(3) 0.0100(2) 0.083(1) Uani 1.00 d . . .
C(4) C 0.7709(3) 0.3088(3) 0.0328(2) 0.0680(8) Uani 1.00 d . . .
C(5) C 0.8140(3) 0.2610(2) 0.0921(2) 0.0541(6) Uani 1.00 d . . .
C(6) C 0.9312(3) 0.2742(2) 0.1223(2) 0.0581(7) Uani 1.00 d . . .
C(7) C 0.9581(3) -0.1541(3) 0.2096(2) 0.0767(10) Uani 1.00 d . . .
C(8) C 1.0276(4) -0.2287(3) 0.1906(3) 0.086(1) Uani 1.00 d . . .
C(9) C 1.0929(4) -0.1995(3) 0.1451(3) 0.085(1) Uani 1.00 d . . .
C(10) C 1.0877(3) -0.0953(3) 0.1184(2) 0.0697(9) Uani 1.00 d . . .
C(11) C 1.0151(2) -0.0205(2) 0.1388(2) 0.0551(6) Uani 1.00 d . . .
C(12) C 0.9976(3) 0.0915(3) 0.1088(2) 0.0602(7) Uani 1.00 d . . .
C(13) C 0.9691(3) 0.2991(3) 0.3547(2) 0.0722(9) Uani 1.00 d . . .
C(14) C 1.0345(3) 0.3879(3) 0.3716(2) 0.0713(8) Uani 1.00 d . . .
C(15) C 1.1087(3) 0.4166(3) 0.3322(2) 0.0722(9) Uani 1.00 d . . .
C(16) C 1.1189(2) 0.3573(2) 0.2776(2) 0.0539(6) Uani 1.00 d . . .
C(17) C 1.0571(2) 0.2671(2) 0.2600(2) 0.0516(6) Uani 1.00 d . . .
C(18) C 1.0784(2) 0.2028(2) 0.2008(2) 0.0553(6) Uani 1.00 d . . .
C(19) C 0.7298(3) 0.0721(3) 0.3524(2) 0.0732(9) Uani 1.00 d . . .
C(20) C 0.6425(8) -0.4224(5) -0.1173(4) 0.126(2) Uani 1.00 d . . .
H(1) H 0.7741 0.1702 0.1651 0.0716 Uiso 1.00 calc . . .
H(2) H 0.9049 -0.0018 0.1982 0.0682 Uiso 1.00 calc . . .
H(3) H 0.9370 0.1775 0.2880 0.0899 Uiso 1.00 calc . . .
H(4) H 0.5940 0.1512 0.1274 0.0844 Uiso 1.00 calc . . .
H(5) H 0.5174 0.2369 0.0299 0.0967 Uiso 1.00 calc . . .
H(6) H 0.6306 0.3349 -0.0305 0.1005 Uiso 1.00 calc . . .
H(7) H 0.8173 0.3469 0.0075 0.0812 Uiso 1.00 calc . . .
H(8) H 0.9728 0.2905 0.0877 0.0677 Uiso 1.00 calc . . .
H(9) H 0.9363 0.3331 0.1525 0.0677 Uiso 1.00 calc . . .
H(10) H 0.9128 -0.1711 0.2412 0.0887 Uiso 1.00 calc . . .
H(11) H 1.0285 -0.3017 0.2079 0.0994 Uiso 1.00 calc . . .
H(12) H 1.1420 -0.2512 0.1319 0.1015 Uiso 1.00 calc . . .
H(13) H 1.1332 -0.0749 0.0869 0.0820 Uiso 1.00 calc . . .
H(14) H 1.0594 0.1116 0.0902 0.0706 Uiso 1.00 calc . . .
H(15) H 0.9350 0.0882 0.0751 0.0706 Uiso 1.00 calc . . .
H(16) H 0.9153 0.2777 0.3799 0.0851 Uiso 1.00 calc . . .
H(17) H 1.0262 0.4295 0.4095 0.0867 Uiso 1.00 calc . . .
H(18) H 1.1561 0.4771 0.3431 0.0858 Uiso 1.00 calc . . .
H(19) H 1.1697 0.3803 0.2500 0.0594 Uiso 1.00 calc . . .
H(20) H 1.1238 0.2442 0.1767 0.0656 Uiso 1.00 calc . . .
H(21) H 1.1148 0.1368 0.2158 0.0656 Uiso 1.00 calc . . .

loop_
_atom_site_aniso_label
_atom_site_aniso_U_11
_atom_site_aniso_U_22
_atom_site_aniso_U_33
_atom_site_aniso_U_12
_atom_site_aniso_U_13
_atom_site_aniso_U_23
S(1) 0.0671(5) 0.0623(5) 0.0727(5) -0.0127(3) 0.0330(4) -0.0049(4)
S(2) 0.0922(7) 0.0697(6) 0.0864(7) -0.0051(4) 0.0206(5) 0.0035(5)
P(1) 0.0614(5) 0.0679(5) 0.0568(5) -0.0053(3) 0.0124(4) 0.0033(4)
F(1) 0.110(2) 0.151(3) 0.088(2) 0.025(2) -0.004(2) 0.001(2)
F(2) 0.107(2) 0.075(1) 0.106(2) -0.006(1) 0.018(1) -0.025(1)
F(3) 0.143(3) 0.123(2) 0.096(2) -0.023(2) 0.074(2) -0.011(2)
F(4) 0.319(7) 0.074(2) 0.209(5) 0.032(3) 0.095(5) -0.005(2)
F(5) 0.313(8) 0.144(4) 0.132(4) 0.007(4) 0.109(4) -0.015(3)
F(6) 0.116(3) 0.199(5) 0.256(7) 0.007(3) 0.075(4) 0.004(4)
F(7) 0.121(2) 0.119(2) 0.063(1) -0.009(2) 0.026(1) -0.008(1)
F(8) 0.069(1) 0.178(3) 0.107(2) 0.021(2) 0.013(1) -0.013(2)
F(9) 0.133(2) 0.076(1) 0.088(2) -0.019(1) 0.013(2) 0.015(1)
F(10) 0.132(2) 0.090(1) 0.058(1) -0.009(1) 0.013(1) -0.002(1)
F(11) 0.073(2) 0.132(2) 0.132(3) 0.020(1) 0.020(2) 0.033(2)
F(12) 0.136(2) 0.077(2) 0.106(2) -0.028(1) 0.045(2) -0.005(1)
O(1) 0.074(1) 0.065(1) 0.081(2) -0.0034(10) 0.041(1) 0.004(1)
O(2) 0.068(2) 0.134(3) 0.094(2) -0.010(2) 0.014(1) -0.020(2)
O(3) 0.141(3) 0.060(1) 0.117(3) -0.021(2) 0.066(2) -0.008(1)
O(4) 0.110(3) 0.219(5) 0.176(5) -0.071(4) 0.000(3) 0.021(4)
O(5) 0.122(3) 0.128(3) 0.086(2) 0.001(2) 0.029(2) 0.011(2)
O(6) 0.116(3) 0.071(2) 0.135(3) 0.014(2) 0.041(2) 0.011(2)
N(1) 0.050(1) 0.048(1) 0.050(1) -0.0021(8) 0.0160(9) -0.0038(9)
N(2) 0.064(1) 0.061(1) 0.057(1) 0.003(1) 0.012(1) -0.002(1)
N(3) 0.056(1) 0.051(1) 0.073(2) 0.0002(9) 0.022(1) -0.004(1)
N(4) 0.072(2) 0.077(2) 0.075(2) -0.016(1) 0.023(1) -0.012(1)
C(1) 0.069(2) 0.069(2) 0.078(2) -0.008(1) 0.021(2) -0.008(2)
C(2) 0.066(2) 0.079(2) 0.099(3) 0.002(2) -0.007(2) -0.010(2)
C(3) 0.094(3) 0.072(2) 0.075(2) -0.002(2) -0.012(2) 0.013(2)
C(4) 0.082(2) 0.062(2) 0.059(2) -0.007(1) 0.008(2) 0.006(1)
C(5) 0.064(2) 0.046(1) 0.054(1) 0.001(1) 0.011(1) -0.003(1)
C(6) 0.062(2) 0.052(1) 0.062(2) -0.002(1) 0.016(1) 0.003(1)
C(7) 0.071(2) 0.060(2) 0.103(3) -0.011(1) 0.025(2) 0.005(2)
C(8) 0.091(3) 0.049(2) 0.119(4) 0.001(2) 0.022(3) -0.002(2)
C(9) 0.077(2) 0.059(2) 0.121(4) 0.014(2) 0.021(2) -0.018(2)
C(10) 0.065(2) 0.066(2) 0.083(2) 0.011(1) 0.026(2) -0.015(2)
C(11) 0.052(1) 0.054(1) 0.061(2) 0.002(1) 0.013(1) -0.012(1)
C(12) 0.071(2) 0.059(2) 0.055(2) 0.007(1) 0.024(1) -0.007(1)
C(13) 0.074(2) 0.083(2) 0.063(2) -0.009(2) 0.022(2) -0.007(2)
C(14) 0.079(2) 0.076(2) 0.058(2) 0.003(2) 0.006(2) -0.015(2)
C(15) 0.076(2) 0.062(2) 0.077(2) -0.013(1) 0.006(2) -0.014(2)
C(16) 0.052(1) 0.052(1) 0.058(2) -0.013(1) 0.012(1) -0.004(1)
C(17) 0.047(1) 0.049(1) 0.058(1) -0.0033(10) 0.007(1) 0.000(1)
C(18) 0.046(1) 0.058(1) 0.065(2) -0.002(1) 0.018(1) -0.003(1)
C(19) 0.075(2) 0.078(2) 0.071(2) -0.001(2) 0.024(2) -0.002(2)
C(20) 0.193(8) 0.085(3) 0.115(4) 0.006(4) 0.065(5) -0.010(3)

loop_
_atom_type_symbol
_atom_type_description
_atom_type_scat_dispersion_real
_atom_type_scat_dispersion_imag
_atom_type_scat_source
C C 0.003 0.002
;International Tables for Crystallography
(1992, Vol. C, Tables 4.2.6.8 and 6.1.1.4)
;
H H 0.000 0.000
;International Tables for Crystallography
(1992, Vol. C, Table 6.1.1.4)
;
N N 0.006 0.003
;International Tables for Crystallography
(1992, Vol. C, Tables 4.2.6.8 and 6.1.1.4)
;
P P 0.102 0.094
;International Tables for Crystallography
(1992, Vol. C, Tables 4.2.6.8 and 6.1.1.4)
;
F F 0.017 0.010
;International Tables for Crystallography
(1992, Vol. C, Tables 4.2.6.8 and 6.1.1.4)
;
O O 0.011 0.006
;International Tables for Crystallography
(1992, Vol. C, Tables 4.2.6.8 and 6.1.1.4)
;
S S 0.125 0.123
;International Tables for Crystallography
(1992, Vol. C, Tables 4.2.6.8 and 6.1.1.4)
;

loop_
_geom_angle_atom_site_label_1
_geom_angle_atom_site_label_2
_geom_angle_atom_site_label_3
_geom_angle
_geom_angle_site_symmetry_1
_geom_angle_site_symmetry_2
_geom_angle_site_symmetry_3
_geom_angle_publ_flag
O(1) S(1) O(2) 112.4(2) . . . yes
O(1) S(1) O(3) 112.8(2) . . . yes
O(1) S(1) C(19) 103.1(2) . . . yes
O(2) S(1) O(3) 118.0(2) . . . yes
O(2) S(1) C(19) 103.8(2) . . . yes
O(3) S(1) C(19) 104.8(2) . . . yes
O(4) S(2) O(5) 110.8(3) . . . yes
O(4) S(2) O(6) 118.3(3) . . . yes
O(4) S(2) C(20) 102.9(4) . . . yes
O(5) S(2) O(6) 115.5(2) . . . yes
O(5) S(2) C(20) 103.9(3) . . . yes
O(6) S(2) C(20) 103.0(3) . . . yes
F(7) P(1) F(8) 89.2(2) . . . yes
F(7) P(1) F(9) 90.5(2) . . . yes
F(7) P(1) F(10) 178.0(2) . . . yes
F(7) P(1) F(11) 90.0(2) . . . yes
F(7) P(1) F(12) 90.0(2) . . . yes
F(8) P(1) F(9) 92.9(2) . . . yes
F(8) P(1) F(10) 90.3(2) . . . yes
F(8) P(1) F(11) 178.1(2) . . . yes
F(8) P(1) F(12) 90.0(2) . . . yes
F(9) P(1) F(10) 91.5(1) . . . yes
F(9) P(1) F(11) 88.7(2) . . . yes
F(9) P(1) F(12) 177.1(2) . . . yes
F(10) P(1) F(11) 90.5(2) . . . yes
F(10) P(1) F(12) 88.0(2) . . . yes
F(11) P(1) F(12) 88.4(2) . . . yes
C(6) N(1) C(12) 110.2(2) . . . yes
C(6) N(1) C(18) 109.4(2) . . . yes
C(12) N(1) C(18) 109.8(2) . . . yes
C(1) N(2) C(5) 123.8(3) . . . yes
C(7) N(3) C(11) 123.0(3) . . . yes
C(13) N(4) C(17) 121.0(3) . . . yes
N(2) C(1) C(2) 119.0(4) . . . yes
C(1) C(2) C(3) 119.2(4) . . . yes
C(2) C(3) C(4) 120.6(4) . . . yes
C(3) C(4) C(5) 119.7(4) . . . yes
N(2) C(5) C(4) 117.7(3) . . . yes
N(2) C(5) C(6) 119.5(3) . . . yes
C(4) C(5) C(6) 122.7(3) . . . yes
N(1) C(6) C(5) 112.5(2) . . . yes
N(3) C(7) C(8) 119.9(4) . . . yes
C(7) C(8) C(9) 119.0(4) . . . yes
C(8) C(9) C(10) 120.7(4) . . . yes
C(9) C(10) C(11) 118.8(4) . . . yes
N(3) C(11) C(10) 118.5(3) . . . yes
N(3) C(11) C(12) 118.8(3) . . . yes
C(10) C(11) C(12) 122.6(3) . . . yes
N(1) C(12) C(11) 113.1(3) . . . yes
N(4) C(13) C(14) 119.9(4) . . . yes
C(13) C(14) C(15) 119.0(4) . . . yes
C(14) C(15) C(16) 120.4(3) . . . yes
C(15) C(16) C(17) 122.3(3) . . . yes
N(4) C(17) C(16) 117.4(3) . . . yes
N(4) C(17) C(18) 124.0(3) . . . yes
C(16) C(17) C(18) 118.6(3) . . . yes
N(1) C(18) C(17) 111.7(2) . . . yes
S(1) C(19) F(1) 111.7(3) . . . yes
S(1) C(19) F(2) 110.3(3) . . . yes
S(1) C(19) F(3) 110.4(3) . . . yes
F(1) C(19) F(2) 107.0(3) . . . yes
F(1) C(19) F(3) 110.1(4) . . . yes
F(2) C(19) F(3) 107.1(4) . . . yes
S(2) C(20) F(4) 111.3(6) . . . yes
S(2) C(20) F(5) 111.8(6) . . . yes
S(2) C(20) F(6) 105.9(5) . . . yes
F(4) C(20) F(5) 110.9(6) . . . yes
F(4) C(20) F(6) 106.0(6) . . . yes
F(5) C(20) F(6) 110.6(8) . . . yes

loop_
_geom_bond_atom_site_label_1
_geom_bond_atom_site_label_2
_geom_bond_distance
_geom_bond_site_symmetry_1
_geom_bond_site_symmetry_2
_geom_bond_publ_flag
S(1) O(1) 1.453(3) . . yes
S(1) O(2) 1.432(3) . . yes
S(1) O(3) 1.439(3) . . yes
S(1) C(19) 1.812(4) . . yes
S(2) O(4) 1.403(6) . . yes
S(2) O(5) 1.427(4) . . yes
S(2) O(6) 1.427(3) . . yes
S(2) C(20) 1.807(9) . . yes
P(1) F(7) 1.596(3) . . yes
P(1) F(8) 1.579(3) . . yes
P(1) F(9) 1.593(3) . . yes
P(1) F(10) 1.596(3) . . yes
P(1) F(11) 1.575(3) . . yes
P(1) F(12) 1.602(3) . . yes
F(1) F(2) 2.118(4) . . yes
F(1) F(3) 2.162(5) . . yes
F(1) C(19) 1.307(5) . . yes
F(2) F(3) 2.139(4) . . yes
F(2) C(19) 1.327(5) . . yes
F(3) C(19) 1.331(6) . . yes
F(4) F(5) 2.131(7) . . yes
F(4) F(6) 2.170(7) . . yes
F(4) C(20) 1.305(7) . . yes
F(5) F(6) 2.217(9) . . yes
F(5) C(20) 1.282(9) . . yes
F(6) C(20) 1.41(1) . . yes
F(7) F(8) 2.228(5) . . yes
F(7) F(9) 2.263(4) . . yes
F(7) F(11) 2.243(4) . . yes
F(7) F(12) 2.262(4) . . yes
F(8) F(9) 2.300(4) . . yes
F(8) F(10) 2.250(4) . . yes
F(8) F(12) 2.249(4) . . yes
F(9) F(10) 2.285(4) . . yes
F(9) F(11) 2.215(4) . . yes
F(10) F(11) 2.252(5) . . yes
F(10) F(12) 2.222(4) . . yes
F(11) F(12) 2.214(4) . . yes
O(1) O(2) 2.398(4) . . yes
O(4) O(5) 2.330(7) . . yes
N(1) C(6) 1.469(4) . . yes
N(1) C(12) 1.474(4) . . yes
N(1) C(18) 1.477(3) . . yes
N(2) C(1) 1.345(4) . . yes
N(2) C(2) 2.341(5) . . yes
N(2) C(4) 2.333(5) . . yes
N(2) C(5) 1.347(4) . . yes
N(3) C(7) 1.358(4) . . yes
N(3) C(8) 2.345(4) . . yes
N(3) C(10) 2.336(5) . . yes
N(3) C(11) 1.327(4) . . yes
N(4) C(13) 1.382(5) . . yes
N(4) C(14) 2.381(5) . . yes
N(4) C(16) 2.329(4) . . yes
N(4) C(17) 1.365(5) . . yes
C(1) C(2) 1.372(6) . . yes
C(1) C(3) 2.362(6) . . yes
C(1) C(5) 2.374(5) . . yes
C(2) C(3) 1.367(7) . . yes
C(2) C(4) 2.386(6) . . yes
C(3) C(4) 1.380(6) . . yes
C(3) C(5) 2.386(5) . . yes
C(4) C(5) 1.378(4) . . yes
C(5) C(6) 1.500(4) . . yes
C(7) C(8) 1.351(6) . . yes
C(7) C(9) 2.343(7) . . yes
C(7) C(11) 2.360(5) . . yes
C(8) C(9) 1.368(7) . . yes
C(8) C(10) 2.394(6) . . yes
C(9) C(10) 1.385(5) . . yes
C(9) C(11) 2.390(5) . . yes
C(10) C(11) 1.390(5) . . yes
C(11) C(12) 1.506(4) . . yes
C(13) C(14) 1.368(5) . . yes
C(13) C(15) 2.347(6) . . yes
C(13) C(17) 2.391(5) . . yes
C(14) C(15) 1.356(6) . . yes
C(14) C(16) 2.351(5) . . yes
C(15) C(16) 1.353(5) . . yes
C(15) C(17) 2.378(5) . . yes
C(16) C(17) 1.361(4) . . yes
C(17) C(18) 1.500(4) . . yes

loop_
_geom_contact_atom_site_label_1
_geom_contact_atom_site_label_2
_geom_contact_distance
_geom_contact_site_symmetry_1
_geom_contact_site_symmetry_2
_geom_contact_publ_flag
F(1) F(6) 2.981(7) . 4_545 ?
F(1) F(5) 3.459(6) . 2_655 ?
F(1) F(9) 3.591(4) . 2_655 ?
F(2) F(9) 2.999(4) . 2_655 ?
F(2) C(7) 3.148(4) . 2_655 ?
F(2) C(8) 3.310(5) . 2_655 ?
F(2) F(7) 3.392(4) . 2_655 ?
F(3) C(4) 3.337(5) . 2_645 ?
F(3) C(6) 3.403(4) . 2_645 ?
F(3) C(5) 3.453(4) . 2_645 ?
F(5) C(3) 3.502(6) . 1_545 ?
F(6) C(7) 3.287(8) . 4_444 ?
F(6) N(3) 3.485(8) . 4_444 ?
F(7) C(13) 3.423(5) . 2_645 ?
F(8) C(12) 3.445(5) . 3_755 ?
F(9) C(13) 3.464(5) . 2_645 ?
F(10) C(15) 3.266(4) . 4_454 ?
F(11) F(11) 2.901(6) . 3_655 ?
F(11) C(14) 3.339(5) . 4_454 ?
F(11) C(14) 3.409(5) . 2_645 ?
F(11) C(2) 3.411(5) . 3_655 ?
F(12) C(10) 3.337(5) . 3_755 ?
O(2) C(15) 3.271(5) . 2_645 ?
O(2) C(14) 3.345(5) . 2_645 ?
O(2) C(8) 3.491(6) . 2_655 ?
O(3) N(2) 3.080(4) . 2_645 ?
O(3) C(5) 3.211(5) . 2_645 ?
O(3) C(6) 3.335(5) . 2_645 ?
O(3) N(4) 3.393(5) . 2_645 ?
O(3) C(13) 3.560(5) . 2_645 ?
O(4) C(16) 3.389(8) . 3_755 ?
O(4) C(6) 3.575(7) . 3_755 ?
O(5) C(16) 2.856(5) . 3_755 ?
O(5) C(15) 3.406(6) . 3_755 ?
O(5) C(11) 3.449(5) . 4_444 ?
O(5) C(10) 3.471(5) . 4_444 ?
O(5) N(3) 3.499(5) . 4_444 ?
O(5) C(18) 3.505(5) . 4_444 ?
O(5) C(9) 3.569(6) . 4_444 ?
O(6) C(17) 3.273(4) . 4_444 ?
O(6) C(9) 3.324(6) . 3_745 ?
O(6) C(3) 3.398(6) . 1_545 ?
O(6) N(4) 3.407(5) . 4_444 ?

loop_
_geom_hbond_atom_site_label_D
_geom_hbond_atom_site_label_H
_geom_hbond_atom_site_label_A
_geom_hbond_site_symmetry_D
_geom_hbond_site_symmetry_H
_geom_hbond_site_symmetry_A
_geom_hbond_distance_DH
_geom_hbond_distance_HA
_geom_hbond_distance_DA
_geom_hbond_angle_DHA
_geom_hbond_publ_flag
N(2) H(1) O(1) . . . 0.944 1.967 2.874(3) 160.354 no
N(2) H(1) N(1) . . . 0.944 2.531 2.852(3) 100.101 no
N(3) H(2) F(7) . . . 0.943 2.916 3.070(3) 90.341 no
N(3) H(2) O(1) . . . 0.943 1.893 2.813(3) 164.547 no
N(3) H(2) N(1) . . . 0.943 2.532 2.855(3) 100.265 no
N(4) H(3) F(2) . . . 0.939 3.073 3.547(4) 113.036 no
N(4) H(3) O(1) . . . 0.939 2.359 3.262(3) 161.278 no
N(4) H(3) N(1) . . . 0.939 2.789 2.995(4) 93.414 no
